data_4084273
loop_
_publ_author_name
'Gianopoulos, Christopher G.'
'Kirschbaum, Kristin'
'Mason, Mark R.'

_publ_section_title
;
 Mono- and Bimetallic Aluminum Alkyl, Aryl, and Hydride Complexes of a
 Bulky Dipyrromethene Ligand
;
_journal_issue 17
_journal_name_full Organometallics
_journal_page_first 4503
_journal_paper_doi 10.1021/om500730g
_journal_volume 33
_journal_year 2014
_chemical_formula_moiety 'C33 H33 Al N2'
_chemical_formula_sum 'C33 H33 Al N2'
_chemical_formula_weight 484.59
_chemical_name_systematic
;
 ?
;
_space_group_crystal_system orthorhombic
_space_group_IT_number 33
_space_group_name_Hall 'P 2c -2n'
_space_group_name_H-M_alt 'P n a 21'
_symmetry_space_group_name_Hall 'P 2c -2n'
_symmetry_space_group_name_H-M 'P n a 21'
_atom_sites_solution_hydrogens mixed
_atom_sites_solution_primary direct
_atom_sites_solution_secondary difmap
_audit_creation_method SHELXL-2014
_cell_angle_alpha 90
_cell_angle_beta 90
_cell_angle_gamma 90
_cell_formula_units_Z 4
_cell_length_a 11.05560(10)
_cell_length_b 17.8662(4)
_cell_length_c 14.0256(2)
_cell_measurement_reflns_used 6307
_cell_measurement_temperature 110(2)
_cell_measurement_theta_max 54.5
_cell_measurement_theta_min 4
_cell_volume 2770.36(8)
_computing_structure_refinement 'SHELXL-2014 (Sheldrick, 2014)'
_diffrn_ambient_temperature 110(2)
_diffrn_measured_fraction_theta_full 0.628
_diffrn_measured_fraction_theta_max 0.702
_diffrn_measurement_device_type 'Duo with Apex II CCD'
_diffrn_measurement_method 'omega scans'
_diffrn_radiation_type CuK\a
_diffrn_radiation_wavelength 1.54178
_diffrn_reflns_av_R_equivalents 0.0309
_diffrn_reflns_av_unetI/netI 0.0181
_diffrn_reflns_Laue_measured_fraction_full 0.628
_diffrn_reflns_Laue_measured_fraction_max 0.702
_diffrn_reflns_limit_h_max 11
_diffrn_reflns_limit_h_min -11
_diffrn_reflns_limit_k_max 11
_diffrn_reflns_limit_k_min -11
_diffrn_reflns_limit_l_max 14
_diffrn_reflns_limit_l_min -14
_diffrn_reflns_number 15130
_diffrn_reflns_point_group_measured_fraction_full 0.624
_diffrn_reflns_point_group_measured_fraction_max 0.699
_diffrn_reflns_theta_full 58.000
_diffrn_reflns_theta_max 54.781
_diffrn_reflns_theta_min 4.007
_diffrn_source 'ImuS microfocus sealed tube'
_exptl_absorpt_coefficient_mu 0.802
_exptl_absorpt_correction_T_max 0.751
_exptl_absorpt_correction_T_min 0.627
_exptl_absorpt_correction_type multi-scan
_exptl_absorpt_process_details 'sadabs (Sheldrick, 1997)'
_exptl_crystal_colour red
_exptl_crystal_density_diffrn 1.162
_exptl_crystal_description 'cut piece of larger parallelepiped'
_exptl_crystal_F_000 1032
_exptl_crystal_size_max 0.20
_exptl_crystal_size_mid 0.10
_exptl_crystal_size_min 0.08
_refine_diff_density_max 0.133
_refine_diff_density_min -0.169
_refine_diff_density_rms 0.031
_refine_ls_abs_structure_details
;
 Flack x determined using 1106 quotients [(I+)-(I-)]/[(I+)+(I-)]
 (Parsons, Flack and Wagner, Acta Cryst. B69 (2013) 249-259).
;
_refine_ls_abs_structure_Flack 0.00(3)
_refine_ls_extinction_method none
_refine_ls_goodness_of_fit_ref 1.093
_refine_ls_hydrogen_treatment mixed
_refine_ls_matrix_type full
_refine_ls_number_parameters 338
_refine_ls_number_reflns 2409
_refine_ls_number_restraints 1
_refine_ls_restrained_S_all 1.093
_refine_ls_R_factor_all 0.0285
_refine_ls_R_factor_gt 0.0280
_refine_ls_shift/su_max 0.000
_refine_ls_shift/su_mean 0.000
_refine_ls_structure_factor_coef Fsqd
_refine_ls_weighting_details 'w=1/[\s^2^(Fo^2^)+(0.0479P)^2^+0.7237P] where P=(Fo^2^+2Fc^2^)/3'
_refine_ls_weighting_scheme calc
_refine_ls_wR_factor_gt 0.0723
_refine_ls_wR_factor_ref 0.0732
_reflns_Friedel_coverage 0.895
_reflns_Friedel_fraction_full 0.620
_reflns_Friedel_fraction_max 0.695
_reflns_number_gt 2371
_reflns_number_total 2409
_reflns_threshold_expression 'I > 2\s(I)'
_cod_data_source_file om500730g_si_002.cif
_cod_data_source_block 6
_cod_database_code 4084273
_shelx_space_group_comment
;
The symmetry employed for this shelxl refinement is uniquely defined
by the following loop, which should always be used as a source of
symmetry information in preference to the above space-group names.
They are only intended as comments.
;
_shelxl_version_number 2014-3

loop_
_space_group_symop_operation_xyz
'x, y, z'
'-x, -y, z+1/2'
'x+1/2, -y+1/2, z'
'-x+1/2, y+1/2, z+1/2'

loop_
_atom_site_label
_atom_site_type_symbol
_atom_site_fract_x
_atom_site_fract_y
_atom_site_fract_z
_atom_site_U_iso_or_equiv
_atom_site_adp_type
_atom_site_occupancy
_atom_site_site_symmetry_order
_atom_site_calc_flag
_atom_site_refinement_flags_posn
_atom_site_refinement_flags_adp
Al1 Al 0.82314(9) 0.57969(9) 0.63952(8) 0.0223(5) Uani 1 1 d . .
N1 N 0.7620(2) 0.6789(2) 0.6486(2) 0.0172(12) Uani 1 1 d . .
C1 C 0.8614(3) 0.7179(3) 0.7977(2) 0.0142(16) Uani 1 1 d . .
N2 N 0.9175(3) 0.5889(3) 0.7534(2) 0.0159(12) Uani 1 1 d . .
C2 C 0.7812(3) 0.7314(3) 0.7218(2) 0.0152(15) Uani 1 1 d . .
C3 C 0.7104(3) 0.7954(3) 0.7032(2) 0.0182(15) Uani 1 1 d . .
H3 H 0.7060 0.8393 0.7413 0.022 Uiso 1 1 calc R U
C4 C 0.6487(3) 0.7825(3) 0.6193(2) 0.0203(17) Uani 1 1 d . .
H4 H 0.5932 0.8156 0.5892 0.024 Uiso 1 1 calc R U
C5 C 0.6833(3) 0.7114(3) 0.5868(2) 0.0189(18) Uani 1 1 d . .
C6 C 0.6469(3) 0.6704(3) 0.4983(2) 0.0164(14) Uani 1 1 d . .
C7 C 0.5397(3) 0.6301(3) 0.4982(2) 0.0185(15) Uani 1 1 d . .
C8 C 0.5085(3) 0.5908(3) 0.4160(3) 0.0215(17) Uani 1 1 d . .
H8 H 0.4356 0.5626 0.4154 0.026 Uiso 1 1 calc R U
C9 C 0.5803(3) 0.5915(3) 0.3354(3) 0.0249(17) Uani 1 1 d . .
C10 C 0.6864(3) 0.6318(3) 0.3378(3) 0.0255(16) Uani 1 1 d . .
H10 H 0.7368 0.6321 0.2829 0.031 Uiso 1 1 calc R U
C11 C 0.7227(3) 0.6722(3) 0.4179(3) 0.0190(15) Uani 1 1 d . .
C12 C 0.4605(3) 0.6260(3) 0.5857(3) 0.0285(17) Uani 1 1 d . .
H12A H 0.3883 0.5963 0.5715 0.043 Uiso 1 1 calc R U
H12B H 0.4364 0.6767 0.6045 0.043 Uiso 1 1 calc R U
H12C H 0.5056 0.6025 0.6378 0.043 Uiso 1 1 calc R U
C13 C 0.5443(4) 0.5455(4) 0.2491(3) 0.0352(18) Uani 1 1 d . .
H13A H 0.5836 0.5660 0.1921 0.053 Uiso 1 1 calc R U
H13B H 0.4563 0.5474 0.2411 0.053 Uiso 1 1 calc R U
H13C H 0.5698 0.4935 0.2583 0.053 Uiso 1 1 calc R U
C14 C 0.8383(3) 0.7157(3) 0.4170(3) 0.0292(17) Uani 1 1 d . .
H14A H 0.8645 0.7233 0.3510 0.044 Uiso 1 1 calc R U
H14B H 0.9007 0.6879 0.4518 0.044 Uiso 1 1 calc R U
H14C H 0.8254 0.7644 0.4476 0.044 Uiso 1 1 calc R U
C15 C 0.9256(3) 0.6518(3) 0.8125(2) 0.0176(18) Uani 1 1 d . .
C16 C 1.0032(3) 0.6326(4) 0.8894(3) 0.0210(19) Uani 1 1 d . .
H16 H 1.0253 0.6645 0.9408 0.025 Uiso 1 1 calc R U
C17 C 1.0406(4) 0.5605(4) 0.8771(3) 0.0223(18) Uani 1 1 d . .
H17 H 1.0935 0.5331 0.9175 0.027 Uiso 1 1 calc R U
C18 C 0.9854(3) 0.5345(4) 0.7927(3) 0.0187(18) Uani 1 1 d . .
C19 C 0.9872(3) 0.4587(4) 0.7519(3) 0.0200(18) Uani 1 1 d . .
C20 C 0.9073(3) 0.4052(4) 0.7887(3) 0.0228(18) Uani 1 1 d . .
C21 C 0.9045(4) 0.3343(4) 0.7487(3) 0.031(2) Uani 1 1 d . .
H21 H 0.8490 0.2985 0.7731 0.037 Uiso 1 1 calc R U
C22 C 0.9810(4) 0.3140(4) 0.6735(3) 0.026(2) Uani 1 1 d . .
C23 C 1.0613(3) 0.3672(4) 0.6398(3) 0.0269(19) Uani 1 1 d . .
H23 H 1.1150 0.3538 0.5898 0.032 Uiso 1 1 calc R U
C24 C 1.0665(3) 0.4396(4) 0.6764(3) 0.0201(17) Uani 1 1 d . .
C25 C 0.8257(4) 0.4236(4) 0.8707(3) 0.041(2) Uani 1 1 d . .
H25A H 0.7766 0.3797 0.8866 0.061 Uiso 1 1 calc R U
H25B H 0.7726 0.4653 0.8530 0.061 Uiso 1 1 calc R U
H25C H 0.8747 0.4379 0.9260 0.061 Uiso 1 1 calc R U
C26 C 0.9764(5) 0.2362(4) 0.6335(3) 0.045(2) Uani 1 1 d . .
H26A H 0.9139 0.2073 0.6667 0.068 Uiso 1 1 calc R U
H26B H 0.9573 0.2385 0.5653 0.068 Uiso 1 1 calc R U
H26C H 1.0551 0.2119 0.6423 0.068 Uiso 1 1 calc R U
C27 C 1.1532(4) 0.4958(3) 0.6373(3) 0.0366(18) Uani 1 1 d . .
H27A H 1.2052 0.4719 0.5895 0.055 Uiso 1 1 calc R U
H27B H 1.2034 0.5156 0.6891 0.055 Uiso 1 1 calc R U
H27C H 1.1082 0.5369 0.6076 0.055 Uiso 1 1 calc R U
C28 C 0.8802(3) 0.7818(3) 0.8662(2) 0.0192(15) Uani 1 1 d . .
C29 C 0.7928(3) 0.8008(3) 0.9314(3) 0.0305(18) Uani 1 1 d . .
H29 H 0.7216 0.7713 0.9363 0.037 Uiso 1 1 calc R U
C30 C 0.8072(4) 0.8626(4) 0.9902(3) 0.0355(19) Uani 1 1 d . .
H30 H 0.7457 0.8754 1.0347 0.043 Uiso 1 1 calc R U
C31 C 0.9098(4) 0.9052(3) 0.9842(3) 0.0366(18) Uani 1 1 d . .
H31 H 0.9188 0.9481 1.0236 0.044 Uiso 1 1 calc R U
C32 C 1.0008(4) 0.8858(4) 0.9205(3) 0.038(2) Uani 1 1 d . .
H32 H 1.0727 0.9148 0.9169 0.046 Uiso 1 1 calc R U
C33 C 0.9855(3) 0.8231(3) 0.8615(3) 0.0216(17) Uani 1 1 d . .
H33 H 1.0477 0.8090 0.8183 0.026 Uiso 1 1 calc R U
H1 H 0.722(3) 0.524(3) 0.658(2) 0.019(10) Uiso 1 1 d . .
H2 H 0.907(4) 0.574(3) 0.552(3) 0.032(12) Uiso 1 1 d . .

loop_
_atom_site_aniso_label
_atom_site_aniso_U_11
_atom_site_aniso_U_22
_atom_site_aniso_U_33
_atom_site_aniso_U_23
_atom_site_aniso_U_13
_atom_site_aniso_U_12
Al1 0.0252(5) 0.0213(16) 0.0204(6) -0.0045(6) -0.0047(5) 0.0038(6)
N1 0.0199(14) 0.015(4) 0.0165(15) -0.0024(18) 0.0003(13) 0.0031(17)
C1 0.0175(19) 0.007(6) 0.0180(18) -0.0002(19) 0.0043(15) -0.001(2)
N2 0.0214(16) 0.005(5) 0.0215(17) 0.0010(19) 0.0002(13) 0.0033(17)
C2 0.0204(19) 0.009(5) 0.0160(18) -0.0031(19) 0.0030(15) -0.003(2)
C3 0.0225(19) 0.013(6) 0.019(2) -0.003(2) 0.0029(15) 0.002(2)
C4 0.0216(18) 0.016(6) 0.023(2) 0.000(2) 0.0015(15) 0.003(2)
C5 0.0190(19) 0.022(7) 0.015(2) 0.002(2) -0.0010(15) 0.001(2)
C6 0.0217(18) 0.011(5) 0.0163(18) -0.0035(18) -0.0020(14) 0.0063(19)
C7 0.0185(18) 0.015(5) 0.022(2) 0.003(2) -0.0027(15) 0.0061(19)
C8 0.0229(19) 0.010(6) 0.032(2) 0.002(2) -0.0061(17) -0.001(2)
C9 0.031(2) 0.021(6) 0.022(2) -0.003(2) -0.0052(17) 0.006(2)
C10 0.034(2) 0.027(6) 0.016(2) 0.000(2) 0.0011(16) 0.006(2)
C11 0.0232(19) 0.012(5) 0.022(2) 0.003(2) 0.0005(16) 0.004(2)
C12 0.0236(19) 0.035(6) 0.027(2) 0.000(2) 0.0033(16) -0.001(2)
C13 0.054(3) 0.024(7) 0.028(2) -0.011(2) -0.003(2) -0.007(3)
C14 0.027(2) 0.036(6) 0.025(2) -0.002(2) 0.0027(16) 0.000(2)
C15 0.0210(19) 0.012(6) 0.019(2) -0.004(2) 0.0025(15) -0.002(2)
C16 0.023(2) 0.022(7) 0.018(2) -0.003(2) -0.0022(15) -0.004(3)
C17 0.028(2) 0.018(7) 0.021(2) 0.000(2) -0.0056(17) 0.007(3)
C18 0.023(2) 0.011(7) 0.022(2) 0.000(3) 0.0020(16) 0.002(2)
C19 0.023(2) 0.016(7) 0.020(2) 0.004(3) -0.0072(16) 0.005(2)
C20 0.030(2) 0.014(7) 0.024(2) -0.001(3) 0.0017(17) -0.002(2)
C21 0.037(2) 0.027(8) 0.028(2) 0.006(3) 0.0031(19) -0.005(2)
C22 0.048(3) 0.007(7) 0.024(2) -0.002(2) -0.0033(18) 0.010(3)
C23 0.035(2) 0.025(7) 0.021(2) -0.002(3) 0.0036(18) 0.008(2)
C24 0.0236(19) 0.015(7) 0.022(2) 0.002(3) -0.0031(15) 0.004(2)
C25 0.047(3) 0.030(7) 0.046(3) -0.005(3) 0.021(2) -0.006(3)
C26 0.083(3) 0.014(9) 0.037(3) -0.006(3) 0.011(3) 0.004(3)
C27 0.033(2) 0.041(6) 0.036(2) 0.003(3) 0.011(2) 0.002(2)
C28 0.024(2) 0.017(5) 0.0168(19) -0.001(2) -0.0040(16) 0.007(2)
C29 0.023(2) 0.040(6) 0.028(2) -0.011(2) -0.0038(17) 0.002(2)
C30 0.038(2) 0.039(7) 0.029(2) -0.013(3) -0.0062(18) 0.013(3)
C31 0.057(3) 0.027(7) 0.025(2) -0.009(2) -0.015(2) 0.012(3)
C32 0.045(2) 0.040(8) 0.030(3) -0.001(3) -0.0070(19) -0.009(3)
C33 0.034(2) 0.007(6) 0.023(2) 0.002(2) -0.0001(16) -0.002(2)

loop_
_atom_type_symbol
_atom_type_description
_atom_type_scat_dispersion_real
_atom_type_scat_dispersion_imag
_atom_type_scat_source
C C 0.0181 0.0091 'International Tables Vol C Tables 4.2.6.8 and 6.1.1.4'
H H 0.0000 0.0000 'International Tables Vol C Tables 4.2.6.8 and 6.1.1.4'
N N 0.0311 0.0180 'International Tables Vol C Tables 4.2.6.8 and 6.1.1.4'
Al Al 0.2130 0.2455 'International Tables Vol C Tables 4.2.6.8 and 6.1.1.4'

loop_
_geom_angle_atom_site_label_1
_geom_angle_atom_site_label_2
_geom_angle_atom_site_label_3
_geom_angle
N1 Al1 N2 93.29(16)
N1 Al1 H1 109.7(16)
N2 Al1 H1 108.5(13)
N1 Al1 H2 109.4(18)
N2 Al1 H2 109.9(15)
H1 Al1 H2 122(2)
C5 N1 C2 106.1(4)
C5 N1 Al1 125.7(3)
C2 N1 Al1 128.1(3)
C15 C1 C2 125.4(4)
C15 C1 C28 118.4(3)
C2 C1 C28 116.2(4)
C18 N2 C15 107.6(3)
C18 N2 Al1 125.6(4)
C15 N2 Al1 126.8(3)
C1 C2 N1 122.3(5)
C1 C2 C3 129.0(4)
N1 C2 C3 108.7(3)
C4 C3 C2 107.3(5)
C4 C3 H3 126.4
C2 C3 H3 126.4
C3 C4 C5 107.1(4)
C3 C4 H4 126.5
C5 C4 H4 126.5
N1 C5 C4 110.7(3)
N1 C5 C6 119.5(5)
C4 C5 C6 129.8(4)
C7 C6 C11 121.3(4)
C7 C6 C5 119.0(3)
C11 C6 C5 119.6(3)
C6 C7 C8 118.4(3)
C6 C7 C12 121.3(4)
C8 C7 C12 120.3(4)
C9 C8 C7 122.0(4)
C9 C8 H8 119.0
C7 C8 H8 119.0
C10 C9 C8 118.3(4)
C10 C9 C13 121.8(4)
C8 C9 C13 119.9(4)
C9 C10 C11 122.4(3)
C9 C10 H10 118.8
C11 C10 H10 118.8
C10 C11 C6 117.7(4)
C10 C11 C14 120.5(3)
C6 C11 C14 121.9(4)
C7 C12 H12A 109.5
C7 C12 H12B 109.5
H12A C12 H12B 109.5
C7 C12 H12C 109.5
H12A C12 H12C 109.5
H12B C12 H12C 109.5
C9 C13 H13A 109.5
C9 C13 H13B 109.5
H13A C13 H13B 109.5
C9 C13 H13C 109.5
H13A C13 H13C 109.5
H13B C13 H13C 109.5
C11 C14 H14A 109.5
C11 C14 H14B 109.5
H14A C14 H14B 109.5
C11 C14 H14C 109.5
H14A C14 H14C 109.5
H14B C14 H14C 109.5
C1 C15 N2 124.0(3)
C1 C15 C16 128.8(5)
N2 C15 C16 107.1(5)
C17 C16 C15 108.4(4)
C17 C16 H16 125.8
C15 C16 H16 125.8
C16 C17 C18 106.7(4)
C16 C17 H17 126.7
C18 C17 H17 126.7
N2 C18 C17 110.2(5)
N2 C18 C19 120.9(4)
C17 C18 C19 128.6(5)
C20 C19 C24 120.0(6)
C20 C19 C18 118.5(4)
C24 C19 C18 121.4(5)
C21 C20 C19 119.3(4)
C21 C20 C25 119.9(5)
C19 C20 C25 120.8(6)
C20 C21 C22 121.9(5)
C20 C21 H21 119.0
C22 C21 H21 119.0
C23 C22 C21 117.8(6)
C23 C22 C26 122.0(4)
C21 C22 C26 120.1(5)
C22 C23 C24 122.6(4)
C22 C23 H23 118.7
C24 C23 H23 118.7
C23 C24 C19 118.3(5)
C23 C24 C27 121.1(4)
C19 C24 C27 120.6(6)
C20 C25 H25A 109.5
C20 C25 H25B 109.5
H25A C25 H25B 109.5
C20 C25 H25C 109.5
H25A C25 H25C 109.5
H25B C25 H25C 109.5
C22 C26 H26A 109.5
C22 C26 H26B 109.5
H26A C26 H26B 109.5
C22 C26 H26C 109.5
H26A C26 H26C 109.5
H26B C26 H26C 109.5
C24 C27 H27A 109.5
C24 C27 H27B 109.5
H27A C27 H27B 109.5
C24 C27 H27C 109.5
H27A C27 H27C 109.5
H27B C27 H27C 109.5
C29 C28 C33 119.5(4)
C29 C28 C1 121.0(4)
C33 C28 C1 119.4(3)
C28 C29 C30 120.9(4)
C28 C29 H29 119.6
C30 C29 H29 119.6
C31 C30 C29 120.0(4)
C31 C30 H30 120.0
C29 C30 H30 120.0
C30 C31 C32 120.1(5)
C30 C31 H31 120.0
C32 C31 H31 120.0
C31 C32 C33 119.4(5)
C31 C32 H32 120.3
C33 C32 H32 120.3
C28 C33 C32 120.0(4)
C28 C33 H33 120.0
C32 C33 H33 120.0

loop_
_geom_bond_atom_site_label_1
_geom_bond_atom_site_label_2
_geom_bond_distance
Al1 N1 1.902(4)
Al1 N2 1.915(3)
Al1 H1 1.51(4)
Al1 H2 1.54(4)
N1 C5 1.359(5)
N1 C2 1.406(6)
C1 C15 1.393(7)
C1 C2 1.405(5)
C1 C28 1.506(7)
N2 C18 1.347(6)
N2 C15 1.400(7)
C2 C3 1.411(7)
C3 C4 1.379(5)
C3 H3 0.9500
C4 C5 1.403(7)
C4 H4 0.9500
C5 C6 1.496(6)
C6 C7 1.387(6)
C6 C11 1.405(5)
C7 C8 1.393(6)
C7 C12 1.509(5)
C8 C9 1.382(6)
C8 H8 0.9500
C9 C10 1.378(7)
C9 C13 1.516(6)
C10 C11 1.394(6)
C10 H10 0.9500
C11 C14 1.497(6)
C12 H12A 0.9800
C12 H12B 0.9800
C12 H12C 0.9800
C13 H13A 0.9800
C13 H13B 0.9800
C13 H13C 0.9800
C14 H14A 0.9800
C14 H14B 0.9800
C14 H14C 0.9800
C15 C16 1.421(6)
C16 C17 1.363(8)
C16 H16 0.9500
C17 C18 1.411(6)
C17 H17 0.9500
C18 C19 1.469(7)
C19 C20 1.400(7)
C19 C24 1.418(6)
C20 C21 1.384(8)
C20 C25 1.498(6)
C21 C22 1.401(6)
C21 H21 0.9500
C22 C23 1.384(8)
C22 C26 1.500(8)
C23 C24 1.392(7)
C23 H23 0.9500
C24 C27 1.493(7)
C25 H25A 0.9800
C25 H25B 0.9800
C25 H25C 0.9800
C26 H26A 0.9800
C26 H26B 0.9800
C26 H26C 0.9800
C27 H27A 0.9800
C27 H27B 0.9800
C27 H27C 0.9800
C28 C29 1.374(5)
C28 C33 1.380(6)
C29 C30 1.387(7)
C29 H29 0.9500
C30 C31 1.369(7)
C30 H30 0.9500
C31 C32 1.389(7)
C31 H31 0.9500
C32 C33 1.404(8)
C32 H32 0.9500
C33 H33 0.9500
